data_4332469
loop_
_publ_author_name
'Babai, Arash'
'Mudring, Anja-Verena'

_publ_section_title
;
 Crystal Engineering in Ionic Liquids. The Crystal Structures of
 [Mppyr]3[NdI6] and [Bmpyr]4[NdI6][Tf2N]
;
_journal_issue 13
_journal_name_full 'Inorganic Chemistry'
_journal_page_first 4874
_journal_page_last 4876
_journal_paper_doi 10.1021/ic060414e
_journal_volume 45
_journal_year 2006
_chemical_formula_sum 'C24 H54 I6 N3 Nd'
_chemical_formula_weight 1290.34
_chemical_name_systematic
;
 ?
;
_space_group_IT_number 92
_symmetry_space_group_name_Hall 'P 4abw 2nw'
_symmetry_space_group_name_H-M 'P 41 21 2'
_atom_sites_solution_hydrogens geom
_atom_sites_solution_primary direct
_atom_sites_solution_secondary difmap
_audit_creation_method SHELXL-97
_cell_angle_alpha 90.00
_cell_angle_beta 90.00
_cell_angle_gamma 90.00
_cell_formula_units_Z 8
_cell_length_a 18.8810(8)
_cell_length_b 18.8810(8)
_cell_length_c 21.9839(10)
_cell_measurement_temperature 293(2)
_cell_volume 7837.1(6)
_computing_structure_refinement 'SHELXL-97 (Sheldrick, 1997)'
_diffrn_ambient_temperature 293(2)
_diffrn_measured_fraction_theta_full 1.000
_diffrn_measured_fraction_theta_max 1.000
_diffrn_radiation_monochromator graphite
_diffrn_radiation_source 'fine-focus sealed tube'
_diffrn_radiation_type MoK\a
_diffrn_radiation_wavelength 0.71073
_diffrn_reflns_av_R_equivalents 0.1138
_diffrn_reflns_av_sigmaI/netI 0.0522
_diffrn_reflns_limit_h_max 24
_diffrn_reflns_limit_h_min -24
_diffrn_reflns_limit_k_max 24
_diffrn_reflns_limit_k_min -24
_diffrn_reflns_limit_l_max 28
_diffrn_reflns_limit_l_min -28
_diffrn_reflns_number 121794
_diffrn_reflns_theta_full 27.00
_diffrn_reflns_theta_max 27.00
_diffrn_reflns_theta_min 1.42
_exptl_absorpt_coefficient_mu 6.068
_exptl_absorpt_correction_T_max 0.5821
_exptl_absorpt_correction_T_min 0.5821
_exptl_crystal_density_diffrn 2.187
_exptl_crystal_density_method 'not measured'
_exptl_crystal_F_000 4776
_exptl_crystal_size_max 0.10
_exptl_crystal_size_mid 0.10
_exptl_crystal_size_min 0.10
_refine_diff_density_max 1.178
_refine_diff_density_min -1.211
_refine_diff_density_rms 0.222
_refine_ls_abs_structure_details 'Flack H D (1983), Acta Cryst. A39, 876-881'
_refine_ls_abs_structure_Flack 0.00(4)
_refine_ls_extinction_coef 0.00069(4)
_refine_ls_extinction_expression Fc^*^=kFc[1+0.001xFc^2^\l^3^/sin(2\q)]^-1/4^
_refine_ls_extinction_method SHELXL
_refine_ls_goodness_of_fit_ref 0.963
_refine_ls_hydrogen_treatment mixed
_refine_ls_matrix_type full
_refine_ls_number_parameters 316
_refine_ls_number_reflns 8543
_refine_ls_number_restraints 0
_refine_ls_restrained_S_all 0.963
_refine_ls_R_factor_all 0.0654
_refine_ls_R_factor_gt 0.0463
_refine_ls_shift/su_max 0.001
_refine_ls_shift/su_mean 0.000
_refine_ls_structure_factor_coef Fsqd
_refine_ls_weighting_details 'calc w=1/[\s^2^(Fo^2^)+(0.0682P)^2^+0.3333P] where P=(Fo^2^+2Fc^2^)/3'
_refine_ls_weighting_scheme calc
_refine_ls_wR_factor_gt 0.1051
_refine_ls_wR_factor_ref 0.1136
_reflns_number_gt 6487
_reflns_number_total 8543
_reflns_threshold_expression >2sigma(I)
_cod_data_source_file ic060414esup2.cif
_cod_data_source_block ab48tt
_cod_database_code 4332469

loop_
_symmetry_equiv_pos_as_xyz
'x, y, z'
'-y+1/2, x+1/2, z+1/4'
'-x, -y, z+1/2'
'y+1/2, -x+1/2, z+3/4'
'x+1/2, -y+1/2, -z+3/4'
'-x+1/2, y+1/2, -z+1/4'
'y, x, -z'
'-y, -x, -z+1/2'

loop_
_atom_site_label
_atom_site_type_symbol
_atom_site_fract_x
_atom_site_fract_y
_atom_site_fract_z
_atom_site_U_iso_or_equiv
_atom_site_adp_type
_atom_site_occupancy
_atom_site_symmetry_multiplicity
_atom_site_calc_flag
_atom_site_refinement_flags
Nd1 Nd 0.76366(3) 0.76366(3) 0.0000 0.02605(17) Uani 1 2 d S
N1 N 0.9896(5) 0.7591(5) 0.2502(5) 0.0316(19) Uani 1 1 d .
Nd2 Nd 0.18974(3) 0.18974(3) 0.0000 0.02570(17) Uani 1 2 d S
N2 N 0.8434(6) 1.1021(6) 0.0425(4) 0.036(2) Uani 1 1 d .
N3 N 0.6867(6) 0.9616(5) 0.2756(5) 0.036(2) Uani 1 1 d .
I10 I 0.87868(4) 0.87868(4) 0.0000 0.0471(3) Uani 1 2 d S
C10 C 1.0398(6) 0.7743(7) 0.3017(5) 0.034(3) Uani 1 1 d .
H10A H 1.0257 0.8170 0.3230 0.041 Uiso 1 1 calc R
H10B H 1.0876 0.7808 0.2863 0.041 Uiso 1 1 calc R
I11 I 0.67953(4) 0.85393(4) 0.09274(3) 0.03559(18) Uani 1 1 d .
C11 C 1.0367(7) 0.7106(7) 0.3441(6) 0.037(3) Uani 1 1 d .
H11A H 1.0367 0.7256 0.3863 0.045 Uiso 1 1 calc R
H11B H 1.0768 0.6794 0.3374 0.045 Uiso 1 1 calc R
I12 I 0.64681(4) 0.64681(4) 0.0000 0.0299(2) Uani 1 2 d S
C12 C 0.9655(7) 0.6727(8) 0.3276(5) 0.040(3) Uani 1 1 d .
H12A H 0.9745 0.6266 0.3096 0.048 Uiso 1 1 calc R
H12B H 0.9363 0.6665 0.3634 0.048 Uiso 1 1 calc R
I13 I 0.84172(4) 0.68308(5) 0.10446(3) 0.03800(19) Uani 1 1 d .
C13 C 0.9302(6) 0.7209(6) 0.2828(6) 0.032(3) Uani 1 1 d .
H13A H 0.8996 0.7544 0.3035 0.039 Uiso 1 1 calc R
H13B H 0.9019 0.6938 0.2541 0.039 Uiso 1 1 calc R
C14 C 1.0237(6) 0.7097(6) 0.2053(6) 0.032(2) Uani 1 1 d .
H14A H 1.0584 0.7351 0.1820 0.048 Uiso 1 1 calc R
H14B H 0.9882 0.6910 0.1784 0.048 Uiso 1 1 calc R
H14C H 1.0462 0.6715 0.2267 0.048 Uiso 1 1 calc R
C15 C 0.9622(6) 0.8259(7) 0.2202(5) 0.033(3) Uani 1 1 d .
H15A H 0.9415 0.8561 0.2512 0.039 Uiso 1 1 calc R
H15B H 0.9249 0.8132 0.1919 0.039 Uiso 1 1 calc R
C16 C 1.0181(7) 0.8676(8) 0.1865(7) 0.044(3) Uani 1 1 d .
H16A H 1.0355 0.8401 0.1523 0.053 Uiso 1 1 calc R
H16B H 1.0577 0.8773 0.2134 0.053 Uiso 1 1 calc R
C17 C 0.9867(8) 0.9373(8) 0.1636(7) 0.052(4) Uani 1 1 d .
H17A H 0.9515 0.9276 0.1332 0.078 Uiso 1 1 calc R
H17B H 1.0235 0.9659 0.1462 0.078 Uiso 1 1 calc R
H17C H 0.9652 0.9622 0.1969 0.078 Uiso 1 1 calc R
I20 I 0.27592(4) 0.26211(4) 0.10352(3) 0.03317(18) Uani 1 1 d .
C20 C 0.8638(8) 1.1758(6) 0.0642(6) 0.040(3) Uani 1 1 d .
H20A H 0.9007 1.1735 0.0948 0.048 Uiso 1 1 calc R
H20B H 0.8232 1.2005 0.0810 0.048 Uiso 1 1 calc R
I21 I 0.10231(5) 0.10762(4) 0.09838(3) 0.03416(17) Uani 1 1 d .
C21 C 0.8905(7) 1.2120(6) 0.0062(6) 0.040(3) Uani 1 1 d .
H21A H 0.8523 1.2376 -0.0135 0.048 Uiso 1 1 calc R
H21B H 0.9280 1.2453 0.0158 0.048 Uiso 1 1 calc R
I22 I 0.08013(4) 0.31340(4) 0.00450(4) 0.03282(17) Uani 1 1 d .
C22 C 0.9181(7) 1.1541(7) -0.0351(6) 0.039(3) Uani 1 1 d .
H22A H 0.9684 1.1598 -0.0425 0.047 Uiso 1 1 calc R
H22B H 0.8934 1.1544 -0.0738 0.047 Uiso 1 1 calc R
C23 C 0.9032(6) 1.0850(6) -0.0001(6) 0.036(2) Uani 1 1 d .
H23A H 0.8897 1.0474 -0.0279 0.044 Uiso 1 1 calc R
H23B H 0.9448 1.0701 0.0224 0.044 Uiso 1 1 calc R
C24 C 0.8390(9) 1.0507(6) 0.0948(6) 0.046(3) Uani 1 1 d .
H24A H 0.8347 1.0034 0.0793 0.069 Uiso 1 1 calc R
H24B H 0.7983 1.0617 0.1193 0.069 Uiso 1 1 calc R
H24C H 0.8810 1.0543 0.1191 0.069 Uiso 1 1 calc R
C25 C 0.7724(7) 1.1054(7) 0.0093(6) 0.037(3) Uani 1 1 d .
H25A H 0.7375 1.1257 0.0366 0.044 Uiso 1 1 calc R
H25B H 0.7772 1.1372 -0.0251 0.044 Uiso 1 1 calc R
C26 C 0.7447(8) 1.0349(7) -0.0135(7) 0.049(4) Uani 1 1 d .
H26A H 0.7417 1.0012 0.0197 0.058 Uiso 1 1 calc R
H26B H 0.7760 1.0159 -0.0444 0.058 Uiso 1 1 calc R
C27 C 0.6705(8) 1.0490(8) -0.0403(7) 0.051(4) Uani 1 1 d .
H27A H 0.6401 1.0678 -0.0092 0.077 Uiso 1 1 calc R
H27B H 0.6509 1.0055 -0.0554 0.077 Uiso 1 1 calc R
H27C H 0.6742 1.0825 -0.0730 0.077 Uiso 1 1 calc R
C30 C 0.6913(7) 0.8830(6) 0.2752(6) 0.038(3) Uani 1 1 d .
H30A H 0.6555 0.8633 0.2485 0.045 Uiso 1 1 calc R
H30B H 0.6838 0.8645 0.3159 0.045 Uiso 1 1 calc R
C31 C 0.7640(7) 0.8637(6) 0.2530(7) 0.039(3) Uani 1 1 d .
H31A H 0.7619 0.8231 0.2260 0.047 Uiso 1 1 calc R
H31B H 0.7950 0.8525 0.2868 0.047 Uiso 1 1 calc R
C32 C 0.7911(7) 0.9313(7) 0.2180(6) 0.042(3) Uani 1 1 d .
H32A H 0.8323 0.9514 0.2379 0.050 Uiso 1 1 calc R
H32B H 0.8031 0.9199 0.1762 0.050 Uiso 1 1 calc R
C33 C 0.7284(7) 0.9821(6) 0.2207(5) 0.032(3) Uani 1 1 d .
H33A H 0.7447 1.0306 0.2242 0.038 Uiso 1 1 calc R
H33B H 0.6996 0.9779 0.1843 0.038 Uiso 1 1 calc R
C34 C 0.7258(8) 0.9916(7) 0.3302(6) 0.042(3) Uani 1 1 d .
H34A H 0.7047 0.9738 0.3669 0.064 Uiso 1 1 calc R
H34B H 0.7227 1.0423 0.3297 0.064 Uiso 1 1 calc R
H34C H 0.7746 0.9775 0.3286 0.064 Uiso 1 1 calc R
C35 C 0.6124(6) 0.9900(7) 0.2709(6) 0.035(3) Uani 1 1 d .
H35A H 0.5907 0.9713 0.2342 0.042 Uiso 1 1 calc R
H35B H 0.6146 1.0411 0.2668 0.042 Uiso 1 1 calc R
C36 C 0.5655(8) 0.9715(9) 0.3254(8) 0.058(4) Uani 1 1 d .
H36A H 0.5597 0.9205 0.3279 0.069 Uiso 1 1 calc R
H36B H 0.5881 0.9874 0.3626 0.069 Uiso 1 1 calc R
C37 C 0.4935(7) 1.0063(9) 0.3195(9) 0.058(4) Uani 1 1 d .
H37A H 0.4991 1.0568 0.3187 0.088 Uiso 1 1 calc R
H37B H 0.4645 0.9932 0.3536 0.088 Uiso 1 1 calc R
H37C H 0.4712 0.9908 0.2825 0.088 Uiso 1 1 calc R

loop_
_atom_site_aniso_label
_atom_site_aniso_U_11
_atom_site_aniso_U_22
_atom_site_aniso_U_33
_atom_site_aniso_U_23
_atom_site_aniso_U_13
_atom_site_aniso_U_12
Nd1 0.0264(2) 0.0264(2) 0.0253(4) -0.0005(2) 0.0005(2) -0.0006(3)
N1 0.030(5) 0.034(5) 0.031(5) -0.001(5) 0.000(4) 0.000(4)
Nd2 0.0264(2) 0.0264(2) 0.0243(4) 0.0000(2) 0.0000(2) -0.0016(3)
N2 0.048(6) 0.032(5) 0.028(5) 0.002(4) -0.001(4) 0.003(5)
N3 0.037(6) 0.029(5) 0.040(5) 0.008(4) -0.004(5) -0.002(5)
I10 0.0282(3) 0.0282(3) 0.0851(9) -0.0060(5) 0.0060(5) -0.0026(4)
C10 0.031(6) 0.040(7) 0.032(6) -0.003(5) -0.007(5) 0.001(5)
I11 0.0349(4) 0.0388(4) 0.0331(4) -0.0093(3) 0.0014(3) 0.0021(3)
C11 0.049(7) 0.034(6) 0.029(6) -0.003(5) 0.001(5) 0.005(6)
I12 0.0292(3) 0.0292(3) 0.0311(5) 0.0025(3) -0.0025(3) -0.0013(4)
C12 0.048(7) 0.051(8) 0.022(6) 0.007(5) 0.001(5) -0.008(6)
I13 0.0305(4) 0.0517(5) 0.0318(4) 0.0094(4) -0.0039(3) -0.0017(4)
C13 0.032(6) 0.024(6) 0.041(7) 0.006(5) 0.007(5) -0.002(5)
C14 0.031(6) 0.029(6) 0.035(6) -0.004(5) 0.002(5) -0.001(5)
C15 0.023(5) 0.039(7) 0.036(6) 0.005(5) -0.007(4) 0.010(5)
C16 0.042(7) 0.044(8) 0.046(7) 0.017(6) -0.003(6) 0.001(6)
C17 0.053(9) 0.042(8) 0.061(9) 0.021(7) -0.002(7) 0.004(7)
I20 0.0341(4) 0.0352(4) 0.0303(3) -0.0050(3) -0.0052(3) -0.0009(3)
C20 0.055(8) 0.024(6) 0.042(7) 0.001(5) -0.006(6) -0.001(6)
I21 0.0415(4) 0.0289(4) 0.0321(4) 0.0012(3) 0.0087(3) -0.0026(3)
C21 0.052(7) 0.031(6) 0.037(7) -0.003(5) 0.002(6) -0.015(6)
I22 0.0320(4) 0.0324(4) 0.0341(4) 0.0008(3) 0.0007(3) 0.0028(3)
C22 0.031(6) 0.035(7) 0.052(7) 0.001(6) 0.011(6) 0.014(5)
C23 0.043(6) 0.031(6) 0.035(5) -0.002(5) 0.003(6) 0.006(5)
C24 0.083(11) 0.025(6) 0.029(6) 0.007(5) 0.003(6) 0.001(6)
C25 0.034(6) 0.035(6) 0.042(7) 0.008(5) 0.006(5) 0.006(5)
C26 0.042(7) 0.037(7) 0.067(10) -0.014(7) -0.008(7) 0.008(6)
C27 0.046(8) 0.040(8) 0.068(10) -0.005(7) 0.003(7) -0.004(6)
C30 0.044(7) 0.026(6) 0.044(7) 0.011(5) 0.005(6) 0.006(5)
C31 0.040(6) 0.032(6) 0.046(7) 0.003(6) -0.005(6) 0.000(5)
C32 0.041(7) 0.045(8) 0.039(7) -0.004(6) -0.008(6) -0.004(6)
C33 0.038(7) 0.024(5) 0.033(6) -0.008(4) -0.005(5) 0.000(5)
C34 0.045(7) 0.046(7) 0.037(7) 0.010(6) -0.013(6) 0.017(6)
C35 0.030(6) 0.035(6) 0.040(6) 0.006(5) -0.009(5) 0.001(5)
C36 0.039(8) 0.064(10) 0.070(10) 0.031(8) 0.015(7) 0.009(7)
C37 0.026(7) 0.052(9) 0.097(13) 0.012(8) 0.002(7) 0.007(6)

loop_
_atom_type_symbol
_atom_type_description
_atom_type_scat_dispersion_real
_atom_type_scat_dispersion_imag
_atom_type_scat_source
C C 0.0033 0.0016 'International Tables Vol C Tables 4.2.6.8 and 6.1.1.4'
H H 0.0000 0.0000 'International Tables Vol C Tables 4.2.6.8 and 6.1.1.4'
N N 0.0061 0.0033 'International Tables Vol C Tables 4.2.6.8 and 6.1.1.4'
Nd Nd -0.1943 3.0179 'International Tables Vol C Tables 4.2.6.8 and 6.1.1.4'
I I -0.4742 1.8119 'International Tables Vol C Tables 4.2.6.8 and 6.1.1.4'

loop_
_geom_angle_atom_site_label_1
_geom_angle_atom_site_label_2
_geom_angle_atom_site_label_3
_geom_angle
_geom_angle_site_symmetry_1
_geom_angle_site_symmetry_3
I10 Nd1 I11 88.48(2) . .
I10 Nd1 I11 88.48(2) . 7
I11 Nd1 I11 176.96(4) . 7
I10 Nd1 I12 180.0 . .
I11 Nd1 I12 91.52(2) . .
I11 Nd1 I12 91.52(2) 7 .
I10 Nd1 I13 90.62(2) . 7
I11 Nd1 I13 88.54(2) . 7
I11 Nd1 I13 91.49(2) 7 7
I12 Nd1 I13 89.38(2) . 7
I10 Nd1 I13 90.62(2) . .
I11 Nd1 I13 91.49(2) . .
I11 Nd1 I13 88.54(2) 7 .
I12 Nd1 I13 89.38(2) . .
I13 Nd1 I13 178.77(4) 7 .
C10 N1 C14 110.0(9) . .
C10 N1 C15 112.6(9) . .
C14 N1 C15 112.1(10) . .
C10 N1 C13 101.7(9) . .
C14 N1 C13 109.4(9) . .
C15 N1 C13 110.5(9) . .
I20 Nd2 I20 94.34(4) . 7
I20 Nd2 I22 89.72(2) . .
I20 Nd2 I22 85.60(2) 7 .
I20 Nd2 I22 85.60(2) . 7
I20 Nd2 I22 89.72(2) 7 7
I22 Nd2 I22 173.12(4) . 7
I20 Nd2 I21 174.22(2) . 7
I20 Nd2 I21 89.31(2) 7 7
I22 Nd2 I21 95.04(2) . 7
I22 Nd2 I21 89.94(2) 7 7
I20 Nd2 I21 89.31(2) . .
I20 Nd2 I21 174.22(2) 7 .
I22 Nd2 I21 89.94(2) . .
I22 Nd2 I21 95.04(2) 7 .
I21 Nd2 I21 87.42(3) 7 .
C23 N2 C24 112.3(10) . .
C23 N2 C20 101.6(10) . .
C24 N2 C20 111.3(9) . .
C23 N2 C25 111.8(9) . .
C24 N2 C25 110.0(11) . .
C20 N2 C25 109.5(10) . .
C30 N3 C33 103.0(10) . .
C30 N3 C35 114.2(10) . .
C33 N3 C35 110.1(9) . .
C30 N3 C34 110.4(10) . .
C33 N3 C34 106.7(10) . .
C35 N3 C34 111.9(10) . .
N1 C10 C11 106.6(10) . .
C10 C11 C12 104.6(10) . .
C13 C12 C11 104.9(10) . .
C12 C13 N1 105.7(10) . .
N1 C15 C16 114.2(9) . .
C15 C16 C17 109.8(12) . .
N2 C20 C21 103.3(10) . .
C22 C21 C20 106.9(10) . .
C21 C22 C23 104.4(10) . .
N2 C23 C22 105.5(9) . .
C26 C25 N2 115.1(10) . .
C25 C26 C27 106.8(11) . .
N3 C30 C31 107.3(10) . .
C30 C31 C32 105.0(10) . .
C33 C32 C31 103.8(11) . .
N3 C33 C32 106.1(10) . .
N3 C35 C36 113.9(10) . .
C37 C36 C35 110.7(13) . .

loop_
_geom_bond_atom_site_label_1
_geom_bond_atom_site_label_2
_geom_bond_distance
_geom_bond_site_symmetry_2
Nd1 I10 3.0714(14) .
Nd1 I11 3.0959(8) .
Nd1 I11 3.0959(8) 7
Nd1 I12 3.1200(12) .
Nd1 I13 3.1242(8) 7
Nd1 I13 3.1242(8) .
N1 C10 1.504(15) .
N1 C14 1.504(15) .
N1 C15 1.515(15) .
N1 C13 1.513(14) .
Nd2 I20 3.1135(9) .
Nd2 I20 3.1135(9) 7
Nd2 I22 3.1216(7) .
Nd2 I22 3.1216(7) 7
Nd2 I21 3.1318(9) 7
Nd2 I21 3.1318(9) .
N2 C23 1.502(16) .
N2 C24 1.506(15) .
N2 C20 1.521(16) .
N2 C25 1.527(17) .
N3 C30 1.486(15) .
N3 C33 1.491(16) .
N3 C35 1.506(16) .
N3 C34 1.520(17) .
C10 C11 1.523(17) .
C11 C12 1.567(19) .
C12 C13 1.498(17) .
C15 C16 1.511(18) .
C16 C17 1.529(19) .
C20 C21 1.534(19) .
C21 C22 1.514(18) .
C22 C23 1.541(18) .
C25 C26 1.515(18) .
C26 C27 1.54(2) .
C30 C31 1.502(18) .
C31 C32 1.575(18) .
C32 C33 1.525(18) .
C35 C36 1.532(18) .
C36 C37 1.515(19) .
